data_7712897
loop_
_publ_author_name
'Michelas, Maxime'
'Daran, Jean-Claude'
'Saquet, Alix'
'Fliedel, Christophe'
'Poli, Rinaldo'

_publ_section_title
;
 A mononuclear cobalt(III) carboxylate complex with a fully O-based
 coordination sphere: CoIII-O bond homolysis and controlled radical
 polymerisation from [Co(acac)2(O2CPh)]
;
_journal_name_full 'Dalton Transactions'
_journal_paper_doi 10.1039/D3DT00910F
_journal_year 2023
_chemical_formula_sum 'C17 H19 Co O6'
_chemical_formula_weight 378.25
_space_group_crystal_system monoclinic
_space_group_IT_number 15
_space_group_name_Hall '-C 2yc'
_space_group_name_H-M_alt 'C 1 2/c 1'
_atom_sites_solution_hydrogens geom
_atom_sites_solution_primary direct
_atom_sites_solution_secondary difmap
_audit_creation_method SHELXL-2018/3
_audit_update_record
;
2023-04-20 deposited with the CCDC.	2023-04-28 downloaded from the CCDC.
;
_cell_angle_alpha 90
_cell_angle_beta 103.533(9)
_cell_angle_gamma 90
_cell_formula_units_Z 4
_cell_length_a 10.8167(9)
_cell_length_b 12.0499(11)
_cell_length_c 13.5182(11)
_cell_measurement_reflns_used 1065
_cell_measurement_temperature 130(2)
_cell_measurement_theta_max 70.0670
_cell_measurement_theta_min 5.5520
_cell_volume 1713.0(3)
_computing_cell_refinement 'CrysAlisPro '
_computing_data_collection 'CrysAlisPro (Rigaku Oxford-Diffraction, 2021)'
_computing_data_reduction 'CrysAlisPro '
_computing_molecular_graphics
;
ORTEPIII (Burnett & Johnson, 1996); ORTEP-3 for Windows (Farrugia, 1997)
PLATON (Spek et al., 2009)
;
_computing_publication_material 'SHELXL-2018 (Sheldrick, 2018)'
_computing_structure_refinement 'SHELXL-2018/3 (Sheldrick, 2018)'
_computing_structure_solution 'SHELXt (Sheldrick, 2015)'
_diffrn_ambient_environment N~2~
_diffrn_ambient_temperature 130(2)
_diffrn_detector 'CCD plate'
_diffrn_detector_area_resol_mean 16.1978
_diffrn_detector_type Eos
_diffrn_measured_fraction_theta_full 0.998
_diffrn_measured_fraction_theta_max 0.995
_diffrn_measurement_device 'four-circle diffractometer'
_diffrn_measurement_device_type 'Xcalibur, Eos, Gemini ultra'
_diffrn_measurement_method '\w scans'
_diffrn_radiation_monochromator mirror
_diffrn_radiation_probe x-ray
_diffrn_radiation_type 'Cu K\a'
_diffrn_radiation_wavelength 1.54184
_diffrn_reflns_av_R_equivalents 0.1133
_diffrn_reflns_av_unetI/netI 0.0885
_diffrn_reflns_Laue_measured_fraction_full 0.998
_diffrn_reflns_Laue_measured_fraction_max 0.995
_diffrn_reflns_limit_h_max 12
_diffrn_reflns_limit_h_min -13
_diffrn_reflns_limit_k_max 14
_diffrn_reflns_limit_k_min -14
_diffrn_reflns_limit_l_max 16
_diffrn_reflns_limit_l_min -16
_diffrn_reflns_number 6407
_diffrn_reflns_point_group_measured_fraction_full 0.998
_diffrn_reflns_point_group_measured_fraction_max 0.995
_diffrn_reflns_theta_full 67.680
_diffrn_reflns_theta_max 71.292
_diffrn_reflns_theta_min 5.583
_diffrn_source 'fine-focus sealed X-ray tube'
_diffrn_source_type 'Enhance Ultra (Cu) X-ray Source'
_exptl_absorpt_coefficient_mu 8.118
_exptl_absorpt_correction_T_max 1.00000
_exptl_absorpt_correction_T_min 0.42477
_exptl_absorpt_correction_type multi-scan
_exptl_absorpt_process_details
;
CrysAlisPro 1.171.39.46 (Rigaku Oxford Diffraction, 2018)
Empirical absorption correction using spherical harmonics,
 implemented in SCALE3 ABSPACK scaling algorithm.
;
_exptl_crystal_colour green
_exptl_crystal_density_diffrn 1.467
_exptl_crystal_description flattened
_exptl_crystal_F_000 784
_exptl_crystal_size_max 0.220
_exptl_crystal_size_mid 0.100
_exptl_crystal_size_min 0.030
_refine_diff_density_max 1.366
_refine_diff_density_min -2.292
_refine_diff_density_rms 0.184
_refine_ls_extinction_coef 0.0009(8)
_refine_ls_extinction_expression Fc^*^=kFc[1+0.001xFc^2^\l^3^/sin(2\q)]^-1/4^
_refine_ls_extinction_method 'SHELXL-2018/3 (Sheldrick 2018)'
_refine_ls_goodness_of_fit_ref 1.827
_refine_ls_hydrogen_treatment constr
_refine_ls_matrix_type full
_refine_ls_number_parameters 114
_refine_ls_number_reflns 1655
_refine_ls_number_restraints 0
_refine_ls_restrained_S_all 1.827
_refine_ls_R_factor_all 0.2088
_refine_ls_R_factor_gt 0.1552
_refine_ls_shift/su_max 0.000
_refine_ls_shift/su_mean 0.000
_refine_ls_structure_factor_coef Fsqd
_refine_ls_weighting_details 'w=1/[\s^2^(Fo^2^)+(0.2000P)^2^] where P=(Fo^2^+2Fc^2^)/3'
_refine_ls_weighting_scheme calc
_refine_ls_wR_factor_gt 0.4498
_refine_ls_wR_factor_ref 0.5302
_reflns_number_gt 975
_reflns_number_total 1655
_reflns_threshold_expression 'I > 2\s(I)'
_cod_data_source_file d3dt00910f2.cif
_cod_data_source_block MM-120
_cod_original_sg_symbol_H-M 'C 2/c'
_cod_database_code 7712897
_shelx_space_group_comment
;
The symmetry employed for this shelxl refinement is uniquely defined
by the following loop, which should always be used as a source of
symmetry information in preference to the above space-group names.
They are only intended as comments.
;
_shelx_estimated_absorpt_t_min 0.268
_shelx_estimated_absorpt_t_max 0.793

loop_
_space_group_symop_operation_xyz
'x, y, z'
'-x, y, -z+1/2'
'x+1/2, y+1/2, z'
'-x+1/2, y+1/2, -z+1/2'
'-x, -y, -z'
'x, -y, z-1/2'
'-x+1/2, -y+1/2, -z'
'x+1/2, -y+1/2, z-1/2'

loop_
_atom_site_label
_atom_site_type_symbol
_atom_site_fract_x
_atom_site_fract_y
_atom_site_fract_z
_atom_site_U_iso_or_equiv
_atom_site_adp_type
_atom_site_occupancy
_atom_site_site_symmetry_order
_atom_site_calc_flag
_atom_site_refinement_flags_posn
_atom_site_refinement_flags_adp
_atom_site_refinement_flags_occupancy
_atom_site_disorder_assembly
_atom_site_disorder_group
Co1 Co 0.500000 0.5111(2) 0.750000 0.0578(13) Uani 1 2 d S T P . .
O1 O 0.4270(10) 0.3771(8) 0.7918(7) 0.062(3) Uani 1 1 d . . . . .
O2 O 0.3678(11) 0.5036(8) 0.6321(9) 0.065(3) Uani 1 1 d . . . . .
O3 O 0.5982(10) 0.6213(8) 0.7037(8) 0.066(3) Uani 1 1 d . . . . .
C1 C 0.500000 0.3182(16) 0.750000 0.069(7) Uani 1 2 d S T P . .
C2 C 0.500000 0.1989(15) 0.750000 0.060(5) Uani 1 2 d S T P . .
C3 C 0.4087(15) 0.1408(12) 0.7853(11) 0.064(4) Uani 1 1 d . . . . .
H3 H 0.346137 0.180174 0.810159 0.076 Uiso 1 1 calc R U . . .
C4 C 0.4075(17) 0.0258(12) 0.7846(14) 0.074(5) Uani 1 1 d . . . . .
H4 H 0.343303 -0.013075 0.807855 0.089 Uiso 1 1 calc R U . . .
C5 C 0.500000 -0.0331(18) 0.750000 0.082(8) Uani 1 2 d S T P . .
H5 H 0.499999 -0.111920 0.749998 0.098 Uiso 1 2 calc R U P . .
C21 C 0.3608(16) 0.5695(11) 0.5568(11) 0.067(4) Uani 1 1 d . . . . .
C22 C 0.4450(18) 0.6498(12) 0.5480(14) 0.080(5) Uani 1 1 d . . . . .
H22 H 0.425800 0.695407 0.489078 0.096 Uiso 1 1 calc R U . . .
C23 C 0.5590(15) 0.6702(10) 0.6204(12) 0.064(4) Uani 1 1 d . . . . .
C24 C 0.2493(16) 0.5527(13) 0.4681(11) 0.069(4) Uani 1 1 d . . . . .
H24A H 0.273196 0.501758 0.419231 0.103 Uiso 1 1 calc R U . . .
H24B H 0.223966 0.624255 0.435011 0.103 Uiso 1 1 calc R U . . .
H24C H 0.178112 0.521334 0.492194 0.103 Uiso 1 1 calc R U . . .
C25 C 0.6520(18) 0.7571(13) 0.6006(15) 0.085(5) Uani 1 1 d . . . . .
H25A H 0.672410 0.808740 0.658182 0.128 Uiso 1 1 calc R U . . .
H25B H 0.613632 0.798122 0.538391 0.128 Uiso 1 1 calc R U . . .
H25C H 0.730055 0.720681 0.592541 0.128 Uiso 1 1 calc R U . . .

loop_
_atom_site_aniso_label
_atom_site_aniso_U_11
_atom_site_aniso_U_22
_atom_site_aniso_U_33
_atom_site_aniso_U_23
_atom_site_aniso_U_13
_atom_site_aniso_U_12
Co1 0.051(2) 0.0519(18) 0.060(2) 0.000 -0.0067(13) 0.000
O1 0.065(6) 0.052(5) 0.058(6) 0.008(4) -0.009(5) 0.005(4)
O2 0.064(7) 0.060(5) 0.063(7) 0.001(4) 0.000(5) 0.000(4)
O3 0.052(6) 0.064(5) 0.068(7) 0.009(5) -0.013(4) -0.005(4)
C1 0.073(14) 0.052(10) 0.054(11) 0.000 -0.040(10) 0.000
C2 0.045(11) 0.048(9) 0.067(12) 0.000 -0.025(9) 0.000
C3 0.058(9) 0.059(7) 0.062(9) -0.001(6) -0.011(6) -0.002(7)
C4 0.063(10) 0.060(8) 0.082(11) 0.010(7) -0.017(8) -0.012(7)
C5 0.075(17) 0.050(10) 0.104(19) 0.000 -0.012(14) 0.000
C21 0.084(11) 0.056(8) 0.052(8) -0.012(7) -0.004(7) 0.014(8)
C22 0.101(13) 0.047(7) 0.078(11) -0.007(7) -0.004(9) 0.002(8)
C23 0.064(9) 0.045(6) 0.072(10) -0.004(6) -0.004(7) -0.005(6)
C24 0.072(10) 0.070(9) 0.052(8) -0.006(7) -0.012(7) 0.006(8)
C25 0.086(13) 0.063(9) 0.100(14) -0.001(9) 0.009(10) -0.003(8)

loop_
_atom_type_symbol
_atom_type_description
_atom_type_scat_dispersion_real
_atom_type_scat_dispersion_imag
_atom_type_scat_source
C C 0.0181 0.0091 'International Tables Vol C Tables 4.2.6.8 and 6.1.1.4'
H H 0.0000 0.0000 'International Tables Vol C Tables 4.2.6.8 and 6.1.1.4'
O O 0.0492 0.0322 'International Tables Vol C Tables 4.2.6.8 and 6.1.1.4'
Co Co -2.3653 3.6143 'International Tables Vol C Tables 4.2.6.8 and 6.1.1.4'

loop_
_geom_angle_atom_site_label_1
_geom_angle_atom_site_label_2
_geom_angle_atom_site_label_3
_geom_angle
_geom_angle_site_symmetry_1
_geom_angle_site_symmetry_3
_geom_angle_publ_flag
O2 Co1 O2 174.5(6) . 2_656 ?
O2 Co1 O3 86.6(4) . 2_656 ?
O2 Co1 O3 97.3(4) 2_656 2_656 ?
O2 Co1 O3 97.3(4) . . ?
O2 Co1 O3 86.6(4) 2_656 . ?
O3 Co1 O3 91.1(7) 2_656 . ?
O2 Co1 O1 89.6(4) . 2_656 ?
O2 Co1 O1 85.8(4) 2_656 2_656 ?
O3 Co1 O1 167.8(5) 2_656 2_656 ?
O3 Co1 O1 100.9(5) . 2_656 ?
O2 Co1 O1 85.8(4) . . ?
O2 Co1 O1 89.6(4) 2_656 . ?
O3 Co1 O1 100.9(5) 2_656 . ?
O3 Co1 O1 167.8(5) . . ?
O1 Co1 O1 67.2(7) 2_656 . ?
O2 Co1 C1 87.2(3) . . ?
O2 Co1 C1 87.2(3) 2_656 . ?
O3 Co1 C1 134.5(4) 2_656 . ?
O3 Co1 C1 134.5(4) . . ?
O1 Co1 C1 33.6(3) 2_656 . ?
O1 Co1 C1 33.6(3) . . ?
C1 O1 Co1 89.9(10) . . ?
C21 O2 Co1 122.5(11) . . ?
C23 O3 Co1 121.9(9) . . ?
O1 C1 O1 113.0(17) 2_656 . ?
O1 C1 C2 123.5(8) 2_656 . ?
O1 C1 C2 123.5(8) . . ?
O1 C1 Co1 56.5(8) 2_656 . ?
O1 C1 Co1 56.5(8) . . ?
C2 C1 Co1 180.0 . . ?
C3 C2 C3 119(2) 2_656 . ?
C3 C2 C1 120.4(10) 2_656 . ?
C3 C2 C1 120.4(10) . . ?
C2 C3 C4 120.7(18) . . ?
C3 C4 C5 120.3(19) . . ?
C4 C5 C4 119(2) 2_656 . ?
O2 C21 C22 126.7(15) . . ?
O2 C21 C24 116.0(15) . . ?
C22 C21 C24 117.2(15) . . ?
C21 C22 C23 124.3(16) . . ?
O3 C23 C22 126.9(15) . . ?
O3 C23 C25 112.6(13) . . ?
C22 C23 C25 120.5(15) . . ?

loop_
_geom_bond_atom_site_label_1
_geom_bond_atom_site_label_2
_geom_bond_distance
_geom_bond_site_symmetry_2
_geom_bond_publ_flag
Co1 O2 1.878(11) . ?
Co1 O2 1.878(11) 2_656 ?
Co1 O3 1.896(11) 2_656 ?
Co1 O3 1.896(11) . ?
Co1 O1 1.938(10) 2_656 ?
Co1 O1 1.938(10) . ?
Co1 C1 2.324(19) . ?
O1 C1 1.286(14) . ?
O2 C21 1.279(19) . ?
O3 C23 1.253(18) . ?
C1 C2 1.44(3) . ?
C2 C3 1.383(19) 2_656 ?
C2 C3 1.383(19) . ?
C3 C4 1.39(2) . ?
C4 C5 1.39(2) . ?
C21 C22 1.35(2) . ?
C21 C24 1.502(18) . ?
C22 C23 1.40(2) . ?
C23 C25 1.52(2) . ?
